data_7028146
loop_
_publ_author_name
'Lindsell, W. Edward'
'Rosair, Georgina M.'
'Spence, Malcolm A.'

_publ_section_title
;
 Synthesis and characterisation of monocyclopentadienyl dithiolato
 complexes of niobium and tantalum; crystal structures of
 [Nb2(\m-O)(\m-\h2&#x2236;\h2-S2C2H4)(\h5-C5H4Me)2Cl4] and
 [Nb2(\m-\h1&#x2236;\h2-S2C2H4)2(\h5-C5H4Me)2O(S2C2H4)]&#x200A;&#x2020;
;
_journal_issue 19
_journal_name_full 'Journal of the Chemical Society, Dalton Transactions'
_journal_page_first 3281
_journal_paper_doi 10.1039/a804808h
_journal_year 1998
_chemical_formula_sum 'C7 H9 Cl2 Nb O0.5 S'
_chemical_formula_weight 297.01
_chemical_name_systematic
; 
 ? 
;
_space_group_IT_number 15
_symmetry_cell_setting monoclinic
_symmetry_space_group_name_Hall '-C 2yc'
_symmetry_space_group_name_H-M 'C 1 2/c 1'
_atom_sites_solution_hydrogens geom
_atom_sites_solution_primary direct
_atom_sites_solution_secondary difmap
_audit_creation_method SHELXL
_cell_angle_alpha 90.00
_cell_angle_beta 106.489(9)
_cell_angle_gamma 90.00
_cell_formula_units_Z 8
_cell_length_a 11.7436(15)
_cell_length_b 9.4404(13)
_cell_length_c 18.031(2)
_cell_measurement_reflns_used 43
_cell_measurement_temperature 160(2)
_cell_measurement_theta_max 12.51
_cell_measurement_theta_min 5.06
_cell_volume 1916.8(4)
_computing_cell_refinement 'Siemens XSCANS'
_computing_data_collection 'Siemens XSCANS'
_computing_data_reduction 'Siemens SHELXTL'
_computing_molecular_graphics 'Siemens SHELXTL'
_computing_publication_material 'Siemens SHELXTL'
_computing_structure_refinement 'SHELXL-93 (Sheldrick, 1993)'
_computing_structure_solution 'SHELXS-86 (Sheldrick, 1990)'
_diffrn_ambient_temperature 160(2)
_diffrn_measurement_device 'Siemens P4'
_diffrn_measurement_method '\w scans'
_diffrn_radiation_monochromator graphite
_diffrn_radiation_source 'fine-focus sealed tube'
_diffrn_radiation_type MoK\a
_diffrn_radiation_wavelength 0.71073
_diffrn_reflns_av_R_equivalents 0.0292
_diffrn_reflns_av_sigmaI/netI 0.0391
_diffrn_reflns_limit_h_max 1
_diffrn_reflns_limit_h_min -13
_diffrn_reflns_limit_k_max 11
_diffrn_reflns_limit_k_min -1
_diffrn_reflns_limit_l_max 21
_diffrn_reflns_limit_l_min -20
_diffrn_reflns_number 2195
_diffrn_reflns_theta_max 24.99
_diffrn_reflns_theta_min 2.36
_diffrn_standards_interval_count 97
_diffrn_standards_number 3
_exptl_absorpt_coefficient_mu 1.970
_exptl_absorpt_correction_T_max 0.771
_exptl_absorpt_correction_T_min 0.545
_exptl_absorpt_correction_type none
_exptl_crystal_colour red
_exptl_crystal_density_diffrn 2.058
_exptl_crystal_density_meas ?
_exptl_crystal_description block
_exptl_crystal_F_000 1168
_exptl_crystal_size_max 0.42
_exptl_crystal_size_mid 0.34
_exptl_crystal_size_min 0.21
_refine_diff_density_max 0.521
_refine_diff_density_min -0.497
_refine_diff_density_rms 0.110
_refine_ls_extinction_method none
_refine_ls_goodness_of_fit_all 1.084
_refine_ls_goodness_of_fit_obs 1.108
_refine_ls_hydrogen_treatment constr
_refine_ls_matrix_type full
_refine_ls_number_parameters 105
_refine_ls_number_reflns 1665
_refine_ls_number_restraints 0
_refine_ls_restrained_S_all 1.121
_refine_ls_restrained_S_obs 1.108
_refine_ls_R_factor_all 0.0345
_refine_ls_R_factor_obs 0.0293
_refine_ls_shift/esd_max 0.000
_refine_ls_shift/esd_mean 0.000
_refine_ls_structure_factor_coef Fsqd
_refine_ls_weighting_details 'w=1/[\s^2^(Fo^2^)+(0.0424P)^2^+1.0790P] where P=(Fo^2^+2Fc^2^)/3'
_refine_ls_weighting_scheme calc
_refine_ls_wR_factor_all 0.0841
_refine_ls_wR_factor_obs 0.0785
_reflns_number_observed 1495
_reflns_number_total 1668
_reflns_observed_criterion >2sigma(I)
_cod_data_source_file h804808sup1.cif
_cod_data_source_block 4
_cod_depositor_comments
;
The following automatic conversions were performed:

'_symmetry_cell_setting' value 'Monoclinic' changed to 'monoclinic'
according to /home/saulius/struct/CIF-dictionaries/cif_core.dic
dictionary named 'cif_core.dic' version 2.4.2 from 2011-04-26.

Automatic conversion script
Id: cif_fix_values 1891 2012-01-12 08:04:46Z andrius 

The following automatic conversions were performed:

'_exptl_crystal_density_meas' value 'not measured' was changed to '?'
- the value is perceived as not measured.

Automatic conversion script
Id: cif_fix_values 3008 2015-01-20 13:52:24Z robertas 

The following automatic conversions were performed:

'_refine_ls_weighting_scheme' value 'calc
w=1/[\s^2^(Fo^2^)+(0.0424P)^2^+1.0790P] where P=(Fo^2^+2Fc^2^)/3' was
changed to 'calc'. New tag '_refine_ls_weighting_details' was
created. The value of the new tag was set to
'w=1/[\s^2^(Fo^2^)+(0.0424P)^2^+1.0790P] where P=(Fo^2^+2Fc^2^)/3'.

Automatic conversion script
Id: cif_fix_values 3143 2015-03-26 13:38:13Z robertas 
;
_cod_original_sg_symbol_H-M C2/c
_cod_original_formula_sum 'C7 H9 Cl2 Nb O0.50 S'
_cod_database_code 7028146

loop_
_symmetry_equiv_pos_as_xyz
'x, y, z'
'-x, y, -z+1/2'
'x+1/2, y+1/2, z'
'-x+1/2, y+1/2, -z+1/2'
'-x, -y, -z'
'x, -y, z-1/2'
'-x+1/2, -y+1/2, -z'
'x+1/2, -y+1/2, z-1/2'

loop_
_atom_site_aniso_label
_atom_site_aniso_U_11
_atom_site_aniso_U_22
_atom_site_aniso_U_33
_atom_site_aniso_U_23
_atom_site_aniso_U_13
_atom_site_aniso_U_12
Nb1 0.0116(2) 0.0205(2) 0.0128(2) 0.00163(11) 0.00333(14) 0.00014(12)
S1 0.0139(4) 0.0197(4) 0.0222(4) -0.0005(4) 0.0061(3) -0.0020(3)
O1 0.017(2) 0.016(2) 0.017(2) 0.000 0.0067(14) 0.000
Cl1 0.0244(5) 0.0283(5) 0.0260(5) 0.0112(4) 0.0064(4) 0.0029(4)
Cl2 0.0150(4) 0.0342(5) 0.0244(5) 0.0008(4) 0.0047(4) -0.0053(4)
C1 0.020(2) 0.018(2) 0.037(2) -0.002(2) 0.011(2) -0.002(2)
C10 0.043(3) 0.030(2) 0.022(2) -0.002(2) 0.017(2) 0.010(2)
C11 0.024(2) 0.070(3) 0.021(2) -0.009(2) 0.005(2) 0.023(2)
C12 0.026(2) 0.053(3) 0.038(2) -0.018(2) 0.023(2) -0.009(2)
C13 0.040(2) 0.031(2) 0.021(2) -0.004(2) 0.018(2) -0.005(2)
C14 0.027(2) 0.030(2) 0.015(2) -0.006(2) 0.0056(15) 0.003(2)
C15 0.111(5) 0.026(2) 0.060(3) 0.007(2) 0.049(4) 0.016(3)

loop_
_atom_site_label
_atom_site_type_symbol
_atom_site_fract_x
_atom_site_fract_y
_atom_site_fract_z
_atom_site_U_iso_or_equiv
_atom_site_thermal_displace_type
_atom_site_occupancy
_atom_site_calc_flag
_atom_site_refinement_flags
Nb1 Nb 0.55109(3) 0.21751(3) 0.34441(2) 0.01501(14) Uani 1 d .
S1 S 0.37729(8) 0.07126(10) 0.25916(5) 0.0184(2) Uani 1 d .
O1 O 0.5000 0.3255(4) 0.2500 0.0163(7) Uani 1 d S
Cl1 Cl 0.62408(9) 0.00101(10) 0.41765(5) 0.0264(2) Uani 1 d .
Cl2 Cl 0.75156(8) 0.30396(11) 0.36822(5) 0.0248(2) Uani 1 d .
C1 C 0.4395(3) -0.1042(4) 0.2587(2) 0.0241(8) Uani 1 d .
H1A H 0.4487(3) -0.1479(4) 0.3088(2) 0.029 Uiso 1 calc R
H1B H 0.3841(3) -0.1615(4) 0.2202(2) 0.029 Uiso 1 calc R
C10 C 0.5086(4) 0.4455(4) 0.3967(2) 0.0299(9) Uani 1 d .
C11 C 0.3998(4) 0.3764(6) 0.3642(2) 0.0387(12) Uani 1 d .
H11A H 0.3336(4) 0.4149(6) 0.3231(2) 0.046 Uiso 1 calc R
C12 C 0.3952(4) 0.2533(5) 0.4064(3) 0.0360(11) Uani 1 d .
H12A H 0.3254(4) 0.1928(5) 0.4005(3) 0.043 Uiso 1 calc R
C13 C 0.5018(4) 0.2445(5) 0.4662(2) 0.0289(9) Uani 1 d .
H13A H 0.5194(4) 0.1758(5) 0.5088(2) 0.035 Uiso 1 calc R
C14 C 0.5710(4) 0.3615(4) 0.4605(2) 0.0241(8) Uani 1 d .
H14A H 0.6463(4) 0.3875(4) 0.4981(2) 0.029 Uiso 1 calc R
C15 C 0.5502(7) 0.5805(5) 0.3704(3) 0.060(2) Uani 1 d .
H15A H 0.6279(7) 0.6030(5) 0.4032(3) 0.091 Uiso 1 calc R
H15B H 0.4961(7) 0.6554(5) 0.3729(3) 0.091 Uiso 1 calc R
H15C H 0.5533(7) 0.5701(5) 0.3180(3) 0.091 Uiso 1 calc R

loop_
_atom_type_symbol
_atom_type_description
_atom_type_scat_dispersion_real
_atom_type_scat_dispersion_imag
_atom_type_scat_source
C C 0.0033 0.0016 'International Tables Vol C Tables 4.2.6.8 and 6.1.1.4'
H H 0.0000 0.0000 'International Tables Vol C Tables 4.2.6.8 and 6.1.1.4'
S S 0.1246 0.1234 'International Tables Vol C Tables 4.2.6.8 and 6.1.1.4'
Nb Nb -2.0727 0.6215 'International Tables Vol C Tables 4.2.6.8 and 6.1.1.4'
Cl Cl 0.1484 0.1585 'International Tables Vol C Tables 4.2.6.8 and 6.1.1.4'
O O 0.0106 0.0060 'International Tables Vol C Tables 4.2.6.8 and 6.1.1.4'

loop_
_geom_angle_atom_site_label_1
_geom_angle_atom_site_label_2
_geom_angle_atom_site_label_3
_geom_angle
_geom_angle_site_symmetry_1
_geom_angle_site_symmetry_3
O1 Nb1 Cl2 91.24(5) . .
O1 Nb1 C12 104.30(13) . .
Cl2 Nb1 C12 134.21(11) . .
O1 Nb1 C11 75.29(12) . .
Cl2 Nb1 C11 118.87(13) . .
C12 Nb1 C11 33.5(2) . .
O1 Nb1 C13 130.26(13) . .
Cl2 Nb1 C13 105.88(11) . .
C12 Nb1 C13 33.6(2) . .
C11 Nb1 C13 55.4(2) . .
O1 Nb1 C14 113.03(13) . .
Cl2 Nb1 C14 78.96(10) . .
C12 Nb1 C14 55.27(14) . .
C11 Nb1 C14 55.12(14) . .
C13 Nb1 C14 33.11(14) . .
O1 Nb1 Cl1 152.84(9) . .
Cl2 Nb1 Cl1 90.68(3) . .
C12 Nb1 Cl1 93.56(13) . .
C11 Nb1 Cl1 126.45(12) . .
C13 Nb1 Cl1 74.81(11) . .
C14 Nb1 Cl1 93.91(10) . .
O1 Nb1 C10 80.18(13) . .
Cl2 Nb1 C10 85.95(11) . .
C12 Nb1 C10 55.9(2) . .
C11 Nb1 C10 33.5(2) . .
C13 Nb1 C10 55.74(14) . .
C14 Nb1 C10 33.59(13) . .
Cl1 Nb1 C10 126.98(9) . .
O1 Nb1 S1 76.20(8) . .
Cl2 Nb1 S1 148.68(3) . .
C12 Nb1 S1 77.07(11) . .
C11 Nb1 S1 85.99(12) . .
C13 Nb1 S1 104.04(11) . .
C14 Nb1 S1 132.34(10) . .
Cl1 Nb1 S1 88.36(3) . .
C10 Nb1 S1 119.02(11) . .
O1 Nb1 S1 74.58(8) . 2_655
Cl2 Nb1 S1 79.18(3) . 2_655
C12 Nb1 S1 146.27(11) . 2_655
C11 Nb1 S1 145.02(10) . 2_655
C13 Nb1 S1 153.51(11) . 2_655
C14 Nb1 S1 156.97(10) . 2_655
Cl1 Nb1 S1 79.19(3) . 2_655
C10 Nb1 S1 150.25(10) . 2_655
S1 Nb1 S1 69.89(4) . 2_655
O1 Nb1 Nb1 31.91(9) . 2_655
Cl2 Nb1 Nb1 103.67(3) . 2_655
C12 Nb1 Nb1 112.21(12) . 2_655
C11 Nb1 Nb1 94.91(10) . 2_655
C13 Nb1 Nb1 145.72(11) . 2_655
C14 Nb1 Nb1 143.75(9) . 2_655
Cl1 Nb1 Nb1 121.95(3) . 2_655
C10 Nb1 Nb1 110.16(9) . 2_655
S1 Nb1 Nb1 52.10(2) . 2_655
S1 Nb1 Nb1 50.33(2) 2_655 2_655
C1 S1 Nb1 103.90(13) . .
C1 S1 Nb1 105.36(13) . 2_655
Nb1 S1 Nb1 77.58(3) . 2_655
Nb1 O1 Nb1 116.2(2) 2_655 .
C1 C1 S1 113.42(12) 2_655 .
C11 C10 C14 106.1(4) . .
C11 C10 C15 127.3(5) . .
C14 C10 C15 126.6(5) . .
C11 C10 Nb1 72.1(2) . .
C14 C10 Nb1 73.0(2) . .
C15 C10 Nb1 120.4(3) . .
C12 C11 C10 109.3(4) . .
C12 C11 Nb1 73.1(3) . .
C10 C11 Nb1 74.4(2) . .
C11 C12 C13 107.7(4) . .
C11 C12 Nb1 73.4(2) . .
C13 C12 Nb1 73.8(3) . .
C14 C13 C12 107.9(4) . .
C14 C13 Nb1 73.9(2) . .
C12 C13 Nb1 72.7(2) . .
C13 C14 C10 109.0(4) . .
C13 C14 Nb1 73.0(2) . .
C10 C14 Nb1 73.4(2) . .

loop_
_geom_bond_atom_site_label_1
_geom_bond_atom_site_label_2
_geom_bond_distance
_geom_bond_site_symmetry_2
Nb1 O1 1.928(2) .
Nb1 Cl2 2.4123(10) .
Nb1 C12 2.425(4) .
Nb1 C11 2.428(4) .
Nb1 C13 2.439(4) .
Nb1 C14 2.451(4) .
Nb1 Cl1 2.4523(10) .
Nb1 C10 2.457(4) .
Nb1 S1 2.5795(10) .
Nb1 S1 2.6443(9) 2_655
Nb1 Nb1 3.2728(7) 2_655
S1 C1 1.811(4) .
S1 Nb1 2.6443(9) 2_655
O1 Nb1 1.928(2) 2_655
C1 C1 1.540(7) 2_655
C10 C11 1.406(7) .
C10 C14 1.418(6) .
C10 C15 1.489(7) .
C11 C12 1.398(7) .
C12 C13 1.404(7) .
C13 C14 1.393(6) .
